data_4117142
loop_
_publ_author_name
'Takahiro Hosokawa'
'Minoru Takano'
'Shun-Ichi Murahashi'

_publ_contact_author
;
 Dr. Takahiro Hosokawa, Department of Chemistry,Faculty of Engineering
Science, Osaka University, Machikaneyama, Toyonaka, Osaka, 560 Japan
;
_publ_contact_author_email ' hosokawa@Chem.es.osaka-u.ac.jp'
_publ_contact_author_fax ' 06 850 6224 '
_publ_contact_author_phone ' 06 850 6221'
_publ_section_title
;
 The First Isolation and Characterization of a Palladium-Copper
 Heterometallic Complex Bearing \m4-Oxo Atom Derived from Molecular Oxygen
;
_journal_name_full 'Journal of the American Chemical Society'
_journal_page_first 3990
_journal_page_last 3991
_journal_paper_doi 10.1021/ja953514k
_journal_volume 118
_journal_year 1996
_chemical_formula_sum 'C24 H108 Cl12 Cu4 N12 O8 P4 Pd6'
_space_group_IT_number 161
_symmetry_cell_setting trigonal
_symmetry_Int_Tables_number 161
_symmetry_space_group_name_Hall 'R 3 -2"c'
_symmetry_space_group_name_H-M 'R 3 c :H'
_audit_creation_date 'Oct  14 1995'
_audit_creation_method 'from TEXRAY.INF file'
_cell_angle_alpha 90
_cell_angle_beta 90
_cell_angle_gamma 120
_cell_formula_units_Z 6.00
_cell_length_a 20.618(2)
_cell_length_b 20.6184
_cell_length_c 27.923(2)
_cell_measurement_reflns_used 25
_cell_measurement_temperature 293
_cell_measurement_theta_max 40.19
_cell_measurement_theta_min 30.08
_cell_volume 10280.0(12)
_computing_cell_refinement 'MSC/AFC Diffractometer Control'
_computing_data_collection 'MSC/AFC Diffractometer Control'
_computing_data_reduction 'teXsan: PROCESS (MSC)'
_computing_publication_material 'teXsan: FINISH (MSC)'
_computing_structure_refinement 'teXsan: LS (MSC)'
_computing_structure_solution SAPI91
_diffrn_ambient_temperature 293
_diffrn_measurement_device AFC7R
_diffrn_measurement_method 'omega/2-theta scans'
_diffrn_orient_matrix_UB_11 0.00289
_diffrn_orient_matrix_UB_12 0.01759
_diffrn_orient_matrix_UB_13 -0.03372
_diffrn_orient_matrix_UB_21 -0.00566
_diffrn_orient_matrix_UB_22 0.04275
_diffrn_orient_matrix_UB_23 0.01170
_diffrn_orient_matrix_UB_31 0.05564
_diffrn_orient_matrix_UB_32 0.03162
_diffrn_orient_matrix_UB_33 0.00294
_diffrn_radiation_monochromator graphite
_diffrn_radiation_source 'Rigaku rotating anode'
_diffrn_radiation_type MoKalpha
_diffrn_radiation_wavelength 0.7107
_diffrn_reflns_av_R_equivalents 6.24
_diffrn_reflns_limit_h_max 23
_diffrn_reflns_limit_h_min -23
_diffrn_reflns_limit_k_max 25
_diffrn_reflns_limit_k_min 0
_diffrn_reflns_limit_l_max 33
_diffrn_reflns_limit_l_min 0
_diffrn_reflns_number 5580
_diffrn_reflns_theta_max 27.4991
_diffrn_standards_decay_% -0.70
_diffrn_standards_interval_count 150
_diffrn_standards_number 3
_exptl_absorpt_coefficient_mu 0.33580
_exptl_absorpt_correction_T_max 1.000
_exptl_absorpt_correction_T_min 0.928
_exptl_absorpt_correction_type psi-scan
_exptl_crystal_colour brown
_exptl_crystal_density_diffrn 2.070
_exptl_crystal_description prismatic
_exptl_crystal_F_000 6337.08
_exptl_crystal_size_max 0.200
_exptl_crystal_size_min 0.200
_refine_diff_density_max -1.53490
_refine_diff_density_min 0.95290
_refine_ls_extinction_coef 0.03761
_refine_ls_extinction_method Zachariasen_type_2_gaussian_isotropic
_refine_ls_goodness_of_fit_obs 2.350
_refine_ls_matrix_type full
_refine_ls_number_parameters 165
_refine_ls_number_reflns 3416
_refine_ls_number_restraints 0
_refine_ls_R_factor_obs 0.0510
_refine_ls_shift/esd_max 0.9820
_refine_ls_structure_factor_coef F
_refine_ls_weighting_scheme sigma
_refine_ls_wR_factor_obs 0.0370
_cod_data_source_file ja953514k_1.cif
_cod_data_source_block Pd6Cu4Cl12O4(HMPA)4(1)
_cod_original_cell_volume 10280(2)
_cod_original_sg_symbol_H-M 'R 3 c'
_cod_original_formula_sum 'Pd6 Cu4 Cl12 C24 H108 N12 P4 O8'
_cod_database_code 4117142

loop_
_symmetry_equiv_pos_as_xyz
'   +x,   +y,   +z'
2/3+x,1/3+y,1/3+z
1/3+x,2/3+y,2/3+z
'   -y,   +x-y,   +z'
2/3-y,1/3+x-y,1/3+z
1/3-y,2/3+x-y,2/3+z
'   -x+y,   -x,   +z'
2/3-x+y,1/3-x,1/3+z
1/3-x+y,2/3-x,2/3+z
'   -y,   -x,1/2+z'
2/3-y,1/3-x,5/6+z
1/3-y,2/3-x,1/6+z
'   +x,   +x-y,1/2+z'
2/3+x,1/3+x-y,5/6+z
1/3+x,2/3+x-y,1/6+z
'   -x+y,   +y,1/2+z'
2/3-x+y,1/3+y,5/6+z
1/3-x+y,2/3+y,1/6+z

loop_
_atom_site_aniso_label
_atom_site_aniso_U_11
_atom_site_aniso_U_22
_atom_site_aniso_U_33
_atom_site_aniso_U_12
_atom_site_aniso_U_13
_atom_site_aniso_U_23
Pd1 0.0410(7) 0.0452(7) 0.0371(7) 0.0239(6) 0.0057(6) 0.0007(6)
Pd2 0.0419(7) 0.0447(8) 0.0352(6) 0.0214(6) -0.0086(6) -0.0077(7)
Cu1 0.079(2) 0.0786 0.026(2) 0.0393 0.0000 0.0000
Cu2 0.050(1) 0.065(1) 0.071(1) 0.035(1) -0.014(1) 0.001(1)
Cl1 0.097(3) 0.125(4) 0.049(2) 0.078(3) 0.007(2) -0.015(3)
Cl2 0.073(3) 0.118(4) 0.074(3) 0.070(3) 0.005(2) -0.004(3)
Cl3 0.067(3) 0.095(4) 0.111(4) 0.046(3) -0.052(3) -0.045(3)
Cl4 0.085(3) 0.068(3) 0.107(4) 0.039(3) -0.042(3) -0.051(3)
P1 0.181(7) 0.1808 0.027(4) 0.0904 -0.0162 0.0350
P2 0.054(3) 0.059(3) 0.098(4) 0.033(2) -0.017(3) 0.013(3)
O1 0.15(1) 0.1511 0.07(1) 0.0756 0.0000 0.0000
O2 0.073(9) 0.15(1) 0.13(1) 0.062(9) -0.030(9) 0.00(1)
O3 0.063(7) 0.0627 0.015(8) 0.0314 0.0000 0.0000
O4 0.042(5) 0.054(6) 0.030(4) 0.031(5) -0.008(4) -0.003(5)
N2 0.21(2) 0.18(2) 0.12(2) 0.16(2) -0.09(2) -0.06(2)
N3 0.14(2) 0.67(7) 0.44(5) 0.24(3) 0.20(3) 0.45(5)
N4 0.19(3) 0.59(7) 0.31(5) 0.27(4) -0.03(3) 0.15(5)

loop_
_atom_site_label
_atom_site_fract_x
_atom_site_fract_y
_atom_site_fract_z
_atom_site_U_iso_or_equiv
_atom_site_thermal_displace_type
Pd1 0.75447(7) 0.31942(6) 0.4976 0.0400 Uij
Pd2 0.76256(6) 0.42881(6) 0.59613(5) 0.0408 Uij
Cu1 0.6667 0.3333 0.4111(1) 0.0609 Uij
Cu2 0.8416(1) 0.3333(1) 0.59181(8) 0.0592 Uij
Cl1 0.7612(3) 0.3017(3) 0.4175(1) 0.0799 Uij
Cl2 0.8550(2) 0.3048(3) 0.5125(2) 0.0786 Uij
Cl3 0.8727(3) 0.4462(3) 0.6273(2) 0.0890 Uij
Cl4 0.7813(2) 0.5373(2) 0.6312(2) 0.0862 Uij
P1 0.6667 0.3333 0.2943(4) 0.1296 Uij
P2 0.9855(3) 0.3190(3) 0.6262(2) 0.0680 Uij
O1 0.6667 0.3333 0.3442(9) 0.1227 Uij
O2 0.9294(6) 0.3392(8) 0.6146(5) 0.1142 Uij
O3 0.6667 0.3333 0.4803(5) 0.0468 Uij
O4 0.7512(5) 0.3330(5) 0.5697(3) 0.0387 Uij
N1 0.659(2) 0.244(2) 0.276(1) 0.32(2) Uij
N2 0.952(1) 0.227(1) 0.6292(8) 0.1439 Uij
N3 1.048(1) 0.354(3) 0.588(1) 0.4028 Uij
N4 1.022(2) 0.358(3) 0.676(1) 0.3303 Uij
C1 0.635(6) 0.259(4) 0.231(2) 0.65(1) Uij
C2 0.681(3) 0.211(2) 0.298(2) 0.34(2) Uij
C3 0.939(2) 0.191(2) 0.673(2) 0.25(2) Uij
C4 0.920(2) 0.184(2) 0.591(1) 0.150(10) Uij
C5 1.087(2) 0.317(2) 0.570(1) 0.21(2) Uij
C6 1.058(2) 0.407(2) 0.550(1) 0.20(1) Uij
C7 0.992(3) 0.363(3) 0.706(2) 0.26(2) Uij
C8 1.088(2) 0.346(2) 0.689(2) 0.33(2) Uij

loop_
_atom_type_symbol
_atom_type_oxidation_number
_atom_type_number_in_cell
_atom_type_scat_dispersion_real
_atom_type_scat_dispersion_imag
_atom_type_scat_source
Pd 0 36 -0.999 1.007 'International Tables'
Cu 0 24 0.320 1.265 'International Tables'
Cl 0 72 0.148 0.159 'International Tables'
C 0 144 0.003 0.002 'International Tables'
H 0 648 0.000 0.000 'International Tables'
N 0 72 0.006 0.003 'International Tables'
P 0 24 0.102 0.094 'International Tables'
O 0 47 0.011 0.006 'International Tables'

loop_
_geom_angle_atom_site_label_1
_geom_angle_atom_site_label_2
_geom_angle_atom_site_label_3
_geom_angle
_geom_angle_publ_flag
Cl(1) Pd(1) Cl(2) 91.5(2) yes
Cl(1) Pd(1) O(3) 85.4(4) yes
Cl(1) Pd(1) O(4) 177.5(3) yes
Cl(2) Pd(1) O(3) 176.8(4) yes
Cl(2) Pd(1) O(4) 86.1(2) yes
O(3) Pd(1) O(4) 97.0(4) yes
Cl(3) Pd(2) Cl(4) 90.9(2) yes
Cl(3) Pd(2) O(4) 85.0(2) yes
Cl(3) Pd(2) O(4) 177.4(3) yes
Cl(4) Pd(2) O(4) 175.4(2) yes
Cl(4) Pd(2) O(4) 86.6(2) yes
O(4) Pd(2) O(4) 97.5(4) yes
Cl(1) Cu(1) Cl(1) 119.43(3) yes
Cl(1) Cu(1) Cl(1) 119.43(3) yes
Cl(1) Cu(1) O(1) 94.4(1) yes
Cl(1) Cu(1) O(3) 85.6(1) yes
Cl(1) Cu(1) Cl(1) 119.43(3) yes
Cl(1) Cu(1) O(1) 94.4(1) yes
Cl(1) Cu(1) O(3) 85.6(1) yes
Cl(1) Cu(1) O(1) 94.4(1) yes
Cl(1) Cu(1) O(3) 85.6(1) yes
O(1) Cu(1) O(3) 180.0000(1) yes
Cl(2) Cu(2) Cl(3) 130.6(2) yes
Cl(2) Cu(2) Cl(4) 107.9(2) yes
Cl(2) Cu(2) O(2) 96.2(4) yes
Cl(2) Cu(2) O(4) 86.1(2) yes
Cl(3) Cu(2) Cl(4) 119.6(2) yes
Cl(3) Cu(2) O(2) 90.9(4) yes
Cl(3) Cu(2) O(4) 85.5(3) yes
Cl(4) Cu(2) O(2) 96.9(4) yes
Cl(4) Cu(2) O(4) 84.9(3) yes
O(2) Cu(2) O(4) 176.4(5) yes
Pd(1) Cl(1) Cu(1) 84.6(2) yes
Pd(1) Cl(2) Cu(2) 84.9(1) yes
Pd(2) Cl(3) Cu(2) 85.7(1) yes
Pd(2) Cl(4) Cu(2) 84.1(1) yes
O(1) P(1) N(1) 106(1) yes
O(1) P(1) N(1) 106(1) yes
O(1) P(1) N(1) 106(1) yes
N(1) P(1) N(1) 112.4(10) yes
N(1) P(1) N(1) 112.4(10) yes
N(1) P(1) N(1) 112.4(10) yes
O(2) P(2) N(2) 114.1(9) yes
O(2) P(2) N(3) 108(1) yes
O(2) P(2) N(4) 106(1) yes
N(2) P(2) N(3) 109(2) yes
N(2) P(2) N(4) 110(1) yes
N(3) P(2) N(4) 107(2) yes
Cu(1) O(1) P(1) 180.0000(1) yes
Cu(2) O(2) P(2) 161.1(10) yes
Pd(1) O(3) Pd(1) 114.5(3) yes
Pd(1) O(3) Pd(1) 114.5(3) yes
Pd(1) O(3) Cu(1) 103.8(4) yes
Pd(1) O(3) Pd(1) 114.5(3) yes
Pd(1) O(3) Cu(1) 103.8(4) yes
Pd(1) O(3) Cu(1) 103.8(4) yes
Pd(1) O(4) Pd(2) 120.2(4) yes
Pd(1) O(4) Pd(2) 107.5(4) yes
Pd(1) O(4) Cu(2) 102.4(3) yes
Pd(2) O(4) Pd(2) 116.4(4) yes
Pd(2) O(4) Cu(2) 103.7(4) yes
Pd(2) O(4) Cu(2) 104.3(4) yes
P(1) N(1) C(1) 84(4) yes
P(1) N(1) C(2) 124(4) yes
C(1) N(1) C(2) 148(6) yes
P(2) N(2) C(3) 120(2) yes
P(2) N(2) C(4) 119(1) yes
C(3) N(2) C(4) 117(2) yes
P(2) N(3) C(5) 123(3) yes
P(2) N(3) C(6) 128(2) yes
C(5) N(3) C(6) 104(3) yes
P(2) N(4) C(7) 125(4) yes
P(2) N(4) C(8) 110(3) yes
C(7) N(4) C(8) 115(4) yes

loop_
_geom_bond_atom_site_label_1
_geom_bond_atom_site_label_2
_geom_bond_distance
_geom_bond_publ_flag
Pd(1) Cl(1) 2.280(4) yes
Pd(1) Cl(2) 2.279(4) yes
Pd(1) O(3) 2.028(4) yes
Pd(1) O(4) 2.039(7) yes
Pd(2) Cl(3) 2.286(4) yes
Pd(2) Cl(4) 2.292(4) yes
Pd(2) O(4) 2.010(8) yes
Pd(2) O(4) 2.011(9) yes
Cu(1) Cl(1) 2.350(4) yes
Cu(1) Cl(1) 2.350(4) yes
Cu(1) Cl(1) 2.350(4) yes
Cu(1) O(1) 1.87(3) yes
Cu(1) O(3) 1.93(1) yes
Cu(2) Cl(2) 2.342(5) yes
Cu(2) Cl(3) 2.307(5) yes
Cu(2) Cl(4) 2.394(5) yes
Cu(2) O(2) 1.86(1) yes
Cu(2) O(4) 1.962(8) yes
P(1) O(1) 1.39(3) yes
P(1) N(1) 1.83(4) yes
P(1) N(1) 1.83(4) yes
P(1) N(1) 1.83(4) yes
P(2) O(2) 1.45(1) yes
P(2) N(2) 1.67(2) yes
P(2) N(3) 1.55(2) yes
P(2) N(4) 1.60(4) yes
N(1) C(1) 1.44(8) yes
N(1) C(2) 1.16(6) yes
N(2) C(3) 1.38(4) yes
N(2) C(4) 1.33(3) yes
N(3) C(5) 1.43(5) yes
N(3) C(6) 1.45(3) yes
N(4) C(7) 1.06(6) yes
N(4) C(8) 1.55(5) yes
